data_7023678
loop_
_publ_author_name
'Sun, Xiaoqi'
'Xu, Chao'
'Tian, Guoxin'
'Rao, Linfeng'

_publ_section_title
;
 Complexation of glutarimidedioxime with Fe(III), Cu(II), Pb(II), and
 Ni(II), the competing ions for the sequestration of U(VI) from seawater.
;
_journal_issue 40
_journal_name_full 'Dalton transactions (Cambridge, England : 2003)'
_journal_page_first 14621
_journal_page_last 14627
_journal_paper_doi 10.1039/c3dt51767e
_journal_volume 42
_journal_year 2013
_chemical_absolute_configuration ad
_chemical_formula_moiety 'C5 H8 Cl2 Fe N3 O2, 0.3(H2 O)'
_chemical_formula_sum 'C5 H8.62 Cl2 Fe N3 O2.25'
_chemical_formula_weight 273.52
_chemical_name_common FeA
_chemical_name_systematic
; 
 rao02 
;
_space_group.centring_type P

_space_group_crystal_system orthorhombic
_space_group_IT_number 19
_space_group_name_Hall 'P 2ac 2ab'
_space_group_name_H-M_alt 'P 21 21 21'
_symmetry_space_group_name_Hall 'P 2ac 2ab'
_symmetry_space_group_name_H-M 'P 21 21 21'
_atom_sites_solution_hydrogens mixed
_atom_sites_solution_primary direct
_atom_sites_solution_secondary difmap
_audit_creation_method SHELXL-2013
_cell_angle_alpha 90
_cell_angle_beta 90
_cell_angle_gamma 90
_cell_formula_units_Z 8
_cell_length_a 9.3249(5)
_cell_length_b 9.4984(4)
_cell_length_c 22.7056(8)
_cell_measurement_reflns_used 4623
_cell_measurement_temperature 100(2)
_cell_measurement_theta_max 25.30
_cell_measurement_theta_min 2.32
_cell_volume 2011.07(15)
_computing_cell_refinement 'Bruker SAINT'
_computing_data_collection 'Bruker APEX2'
_computing_data_reduction 'Bruker SAINT'
_computing_molecular_graphics ORTEP-32
_computing_publication_material WinGX
_computing_structure_refinement SHELXL-2013
_computing_structure_solution SIR-97
_diffrn_ambient_temperature 100(2)
_diffrn_detector_area_resol_mean 8.366
_diffrn_measured_fraction_theta_full 0.999
_diffrn_measured_fraction_theta_max 0.997
_diffrn_measurement_device_type 'Bruker APEX-II CCD'
_diffrn_measurement_method 'phi and omega scans'
_diffrn_radiation_type MoK\a
_diffrn_radiation_wavelength 0.71073
_diffrn_reflns_av_R_equivalents 0.0633
_diffrn_reflns_av_unetI/netI 0.0889
_diffrn_reflns_Laue_measured_fraction_full 0.999
_diffrn_reflns_Laue_measured_fraction_max 0.997
_diffrn_reflns_limit_h_max 11
_diffrn_reflns_limit_h_min -11
_diffrn_reflns_limit_k_max 11
_diffrn_reflns_limit_k_min -11
_diffrn_reflns_limit_l_max 27
_diffrn_reflns_limit_l_min -27
_diffrn_reflns_number 26858
_diffrn_reflns_point_group_measured_fraction_full 0.998
_diffrn_reflns_point_group_measured_fraction_max 0.996
_diffrn_reflns_theta_full 25.000
_diffrn_reflns_theta_max 25.358
_diffrn_reflns_theta_min 1.794
_diffrn_source 'microfocus sealed tube'
_exptl_absorpt_coefficient_mu 2.005
_exptl_absorpt_correction_T_max 0.929
_exptl_absorpt_correction_T_min 0.789
_exptl_absorpt_correction_type multi-scan
_exptl_absorpt_process_details TWINABS
_exptl_crystal_colour red
_exptl_crystal_density_diffrn 1.807
_exptl_crystal_description plate
_exptl_crystal_F_000 1101
_exptl_crystal_size_max 0.080
_exptl_crystal_size_mid 0.060
_exptl_crystal_size_min 0.020
_refine_diff_density_max 0.744
_refine_diff_density_min -0.431
_refine_diff_density_rms 0.088
_refine_ls_abs_structure_details
; 
 Flack x determined using 1205 quotients [(I+)-(I-)]/[(I+)+(I-)] 
 (Parsons and Flack (2004), Acta Cryst. A60, s61). 
;
_refine_ls_abs_structure_Flack 0.028(16)
_refine_ls_extinction_method none
_refine_ls_goodness_of_fit_ref 0.975
_refine_ls_hydrogen_treatment constr
_refine_ls_matrix_type full
_refine_ls_number_parameters 246
_refine_ls_number_reflns 14493
_refine_ls_number_restraints 0
_refine_ls_restrained_S_all 0.975
_refine_ls_R_factor_all 0.0605
_refine_ls_R_factor_gt 0.0479
_refine_ls_shift/su_max 0.000
_refine_ls_shift/su_mean 0.000
_refine_ls_structure_factor_coef Fsqd
_refine_ls_weighting_details 'w=1/[\s^2^(Fo^2^)+(0.0359P)^2^] where P=(Fo^2^+2Fc^2^)/3'
_refine_ls_weighting_scheme calc
_refine_ls_wR_factor_gt 0.0971
_refine_ls_wR_factor_ref 0.1031
_reflns_Friedel_coverage 0.733
_reflns_Friedel_fraction_full 0.997
_reflns_Friedel_fraction_max 0.995
_reflns_number_gt 12384
_reflns_number_total 14493
_reflns_threshold_expression 'I > 2\s(I)'
_cod_data_source_file c3dt51767e.txt
_cod_data_source_block rao02
_cod_depositor_comments
;
The following automatic conversions were performed:

'_space_group.centring_type' value 'primitive' was replaced with the
value 'P' as specified in the replacement file
'/home/antanas/src/cod-tools/trunk/data/replacement-values/replacement_values.lst'.

Automatic conversion script
Id: cif_fix_values 5642 2017-10-24 12:04:52Z antanas 
;
_cod_database_code 7023678
_shelx_space_group_comment
; 
The symmetry employed for this shelxl refinement is uniquely defined 
by the following loop, which should always be used as a source of 
symmetry information in preference to the above space-group names. 
They are only intended as comments. 
;
_shelx_estimated_absorpt_t_min 0.856
_shelx_estimated_absorpt_t_max 0.961
_shelxl_version_number 2013-4

loop_
_space_group_symop_operation_xyz
'x, y, z'
'-x+1/2, -y, z+1/2'
'x+1/2, -y+1/2, -z'
'-x, y+1/2, -z+1/2'

loop_
_atom_site_label
_atom_site_type_symbol
_atom_site_fract_x
_atom_site_fract_y
_atom_site_fract_z
_atom_site_U_iso_or_equiv
_atom_site_adp_type
_atom_site_occupancy
_atom_site_site_symmetry_order
_atom_site_calc_flag
_atom_site_refinement_flags_posn
_atom_site_refinement_flags_adp
_atom_site_refinement_flags_occupancy
C1 C 0.3050(11) 0.4941(11) -0.0342(4) 0.013(2) Uani 1 1 d . . .
C2 C 0.2756(13) 0.6408(12) -0.0145(4) 0.023(3) Uani 1 1 d . . .
H2A H 0.1780 0.6467 0.0026 0.027 Uiso 1 1 calc R U .
H2B H 0.2807 0.7058 -0.0485 0.027 Uiso 1 1 calc R U .
C3 C 0.3857(15) 0.6822(12) 0.0313(5) 0.040(3) Uani 1 1 d . . .
H3A H 0.4791 0.6969 0.0115 0.048 Uiso 1 1 calc R U .
H3B H 0.3567 0.7730 0.0491 0.048 Uiso 1 1 calc R U .
C4 C 0.4048(12) 0.5750(11) 0.0797(4) 0.017(3) Uani 1 1 d . . .
H4A H 0.4928 0.5968 0.1023 0.021 Uiso 1 1 calc R U .
H4B H 0.3222 0.5795 0.1070 0.021 Uiso 1 1 calc R U .
C5 C 0.4158(11) 0.4314(11) 0.0545(4) 0.011(2) Uani 1 1 d . . .
C6 C 0.6881(11) 0.4466(12) 0.3369(4) 0.012(3) Uani 1 1 d . . .
C7 C 0.8392(11) 0.4786(14) 0.3524(4) 0.019(3) Uani 1 1 d . . .
H7A H 0.8755 0.4070 0.3803 0.023 Uiso 1 1 calc R U .
H7B H 0.8445 0.5718 0.3718 0.023 Uiso 1 1 calc R U .
C8 C 0.9298(14) 0.4792(15) 0.2984(5) 0.036(4) Uani 1 1 d . . .
H8A H 1.0319 0.4815 0.3103 0.043 Uiso 1 1 calc R U .
H8B H 0.9099 0.5663 0.2759 0.043 Uiso 1 1 calc R U .
C9 C 0.9061(10) 0.3518(13) 0.2576(4) 0.022(3) Uani 1 1 d . . .
H9A H 0.9547 0.3675 0.2194 0.026 Uiso 1 1 calc R U .
H9B H 0.9465 0.2658 0.2758 0.026 Uiso 1 1 calc R U .
C10 C 0.7491(11) 0.3346(12) 0.2482(4) 0.012(2) Uani 1 1 d . . .
N1 N 0.2622(9) 0.4422(9) -0.0840(4) 0.013(2) Uani 1 1 d . . .
H1 H 0.2171 0.4951 -0.1098 0.016 Uiso 1 1 calc R U .
N2 N 0.3764(9) 0.4010(9) -0.0014(3) 0.009(2) Uani 1 1 d . . .
N3 N 0.4635(9) 0.3221(9) 0.0826(3) 0.013(2) Uani 1 1 d . . .
H3 H 0.4935 0.3290 0.1193 0.015 Uiso 1 1 calc R U .
N4 N 0.5765(9) 0.4891(9) 0.3666(3) 0.012(2) Uani 1 1 d . . .
H4 H 0.5868 0.5400 0.3987 0.015 Uiso 1 1 calc R U .
N5 N 0.6499(9) 0.3691(9) 0.2890(3) 0.011(2) Uani 1 1 d . . .
N6 N 0.6921(9) 0.2844(10) 0.2007(3) 0.013(2) Uani 1 1 d . . .
H6 H 0.7463 0.2551 0.1714 0.016 Uiso 1 1 calc R U .
O1 O 0.2889(8) 0.3031(8) -0.0954(3) 0.0137(17) Uani 1 1 d . . .
O2 O 0.4659(7) 0.1962(8) 0.0538(3) 0.0141(17) Uani 1 1 d . . .
O3 O 0.4421(8) 0.4525(8) 0.3466(3) 0.0159(17) Uani 1 1 d . . .
O4 O 0.5456(8) 0.2778(8) 0.1969(3) 0.0156(18) Uani 1 1 d . . .
O5 O 0.0270(15) 0.1858(16) 0.3778(5) 0.042(6) Uani 0.61(2) 1 d . . P
H5X H -0.0037 0.1015 0.3776 0.050 Uiso 0.61(2) 1 d R U P
H5Y H 0.1144 0.1894 0.3882 0.050 Uiso 0.61(2) 1 d R U P
Cl1 Cl 0.5823(3) 0.1400(3) -0.08355(11) 0.0250(7) Uani 1 1 d . . .
Cl2 Cl 0.2519(3) 0.0150(3) -0.01888(12) 0.0224(7) Uani 1 1 d . . .
Cl3 Cl 0.3300(3) 0.1518(3) 0.30242(11) 0.0233(7) Uani 1 1 d . . .
Cl4 Cl 0.2779(3) 0.4735(3) 0.22339(12) 0.0207(7) Uani 1 1 d . . .
Fe1 Fe 0.39331(17) 0.20206(16) -0.03009(6) 0.0116(4) Uani 1 1 d . . .
Fe2 Fe 0.44118(16) 0.34464(17) 0.26959(6) 0.0129(4) Uani 1 1 d . . .

loop_
_atom_site_aniso_label
_atom_site_aniso_U_11
_atom_site_aniso_U_22
_atom_site_aniso_U_33
_atom_site_aniso_U_23
_atom_site_aniso_U_13
_atom_site_aniso_U_12
C1 0.012(6) 0.017(7) 0.010(5) 0.002(5) -0.002(5) -0.002(5)
C2 0.030(7) 0.013(6) 0.026(6) -0.003(5) -0.005(5) 0.005(6)
C3 0.064(10) 0.020(7) 0.036(7) -0.002(6) -0.019(7) 0.004(8)
C4 0.020(7) 0.011(6) 0.020(6) -0.009(5) -0.003(5) -0.004(6)
C5 0.006(6) 0.011(6) 0.017(6) 0.000(4) 0.002(5) -0.003(5)
C6 0.014(6) 0.015(7) 0.007(5) 0.000(4) 0.003(5) 0.004(5)
C7 0.012(6) 0.024(8) 0.022(6) -0.004(5) -0.005(5) 0.004(6)
C8 0.026(8) 0.050(10) 0.031(7) -0.013(6) 0.005(6) -0.007(8)
C9 0.009(6) 0.032(7) 0.026(6) -0.007(5) 0.004(5) 0.001(6)
C10 0.014(6) 0.009(6) 0.014(6) 0.001(4) 0.003(4) 0.000(5)
N1 0.015(5) 0.008(5) 0.017(5) 0.003(4) -0.004(4) -0.001(4)
N2 0.009(5) 0.010(5) 0.007(4) 0.004(3) -0.002(4) -0.001(4)
N3 0.018(5) 0.015(6) 0.005(4) -0.003(4) -0.003(4) -0.004(4)
N4 0.018(6) 0.010(5) 0.009(4) -0.003(4) -0.002(4) -0.003(4)
N5 0.016(5) 0.007(5) 0.012(4) -0.001(4) 0.002(4) -0.003(4)
N6 0.016(5) 0.012(5) 0.010(5) 0.001(4) 0.007(4) 0.004(5)
O1 0.019(4) 0.008(4) 0.014(4) -0.003(3) -0.005(3) 0.001(4)
O2 0.019(4) 0.011(4) 0.012(4) 0.001(3) -0.001(3) 0.000(4)
O3 0.012(4) 0.018(5) 0.017(4) -0.007(3) 0.000(3) -0.002(4)
O4 0.014(4) 0.021(5) 0.011(4) -0.002(3) 0.001(3) -0.001(4)
O5 0.048(11) 0.033(11) 0.044(10) 0.007(8) -0.008(7) 0.010(9)
Cl1 0.0203(16) 0.0336(19) 0.0211(15) -0.0027(13) 0.0030(12) 0.0084(15)
Cl2 0.0237(16) 0.0136(16) 0.0298(16) 0.0040(12) -0.0056(12) -0.0048(13)
Cl3 0.0295(18) 0.0196(18) 0.0208(14) -0.0006(13) 0.0017(13) -0.0076(15)
Cl4 0.0184(15) 0.0241(17) 0.0195(14) 0.0015(13) -0.0011(13) 0.0033(13)
Fe1 0.0135(9) 0.0110(9) 0.0103(8) 0.0007(7) -0.0023(7) 0.0013(7)
Fe2 0.0146(9) 0.0135(9) 0.0105(8) -0.0023(7) 0.0012(7) 0.0001(7)

loop_
_atom_type_symbol
_atom_type_description
_atom_type_scat_dispersion_real
_atom_type_scat_dispersion_imag
_atom_type_scat_source
C C 0.0033 0.0016 'International Tables Vol C Tables 4.2.6.8 and 6.1.1.4'
H H 0.0000 0.0000 'International Tables Vol C Tables 4.2.6.8 and 6.1.1.4'
N N 0.0061 0.0033 'International Tables Vol C Tables 4.2.6.8 and 6.1.1.4'
O O 0.0106 0.0060 'International Tables Vol C Tables 4.2.6.8 and 6.1.1.4'
Cl Cl 0.1484 0.1585 'International Tables Vol C Tables 4.2.6.8 and 6.1.1.4'
Fe Fe 0.3463 0.8444 'International Tables Vol C Tables 4.2.6.8 and 6.1.1.4'

loop_
_geom_angle_atom_site_label_1
_geom_angle_atom_site_label_2
_geom_angle_atom_site_label_3
_geom_angle
N1 C1 N2 112.8(9)
N1 C1 C2 124.2(10)
N2 C1 C2 123.0(9)
C1 C2 C3 109.0(9)
C1 C2 H2A 109.9
C3 C2 H2A 109.9
C1 C2 H2B 109.9
C3 C2 H2B 109.9
H2A C2 H2B 108.3
C4 C3 C2 113.9(10)
C4 C3 H3A 108.8
C2 C3 H3A 108.8
C4 C3 H3B 108.8
C2 C3 H3B 108.8
H3A C3 H3B 107.7
C5 C4 C3 110.4(8)
C5 C4 H4A 109.6
C3 C4 H4A 109.6
C5 C4 H4B 109.6
C3 C4 H4B 109.6
H4A C4 H4B 108.1
N3 C5 N2 112.6(9)
N3 C5 C4 124.7(9)
N2 C5 C4 122.7(10)
N4 C6 N5 111.8(9)
N4 C6 C7 124.9(9)
N5 C6 C7 123.3(9)
C6 C7 C8 110.1(9)
C6 C7 H7A 109.6
C8 C7 H7A 109.6
C6 C7 H7B 109.6
C8 C7 H7B 109.6
H7A C7 H7B 108.1
C7 C8 C9 114.3(10)
C7 C8 H8A 108.7
C9 C8 H8A 108.7
C7 C8 H8B 108.7
C9 C8 H8B 108.7
H8A C8 H8B 107.6
C10 C9 C8 108.3(9)
C10 C9 H9A 110.0
C8 C9 H9A 110.0
C10 C9 H9B 110.0
C8 C9 H9B 110.0
H9A C9 H9B 108.4
N6 C10 N5 112.4(9)
N6 C10 C9 124.3(9)
N5 C10 C9 123.3(9)
C1 N1 O1 118.5(8)
C1 N1 H1 120.8
O1 N1 H1 120.8
C1 N2 C5 121.1(9)
C1 N2 Fe1 118.9(6)
C5 N2 Fe1 119.0(7)
C5 N3 O2 118.1(8)
C5 N3 H3 121.0
O2 N3 H3 121.0
C6 N4 O3 118.5(8)
C6 N4 H4 120.7
O3 N4 H4 120.7
C10 N5 C6 120.0(9)
C10 N5 Fe2 119.0(6)
C6 N5 Fe2 119.4(7)
C10 N6 O4 118.5(8)
C10 N6 H6 120.7
O4 N6 H6 120.7
N1 O1 Fe1 114.0(5)
N3 O2 Fe1 115.1(6)
N4 O3 Fe2 114.6(5)
N6 O4 Fe2 114.6(5)
H5X O5 H5Y 111.2
N2 Fe1 O1 75.7(3)
N2 Fe1 O2 75.3(3)
O1 Fe1 O2 150.1(3)
N2 Fe1 Cl1 119.3(3)
O1 Fe1 Cl1 96.2(2)
O2 Fe1 Cl1 104.0(2)
N2 Fe1 Cl2 131.9(3)
O1 Fe1 Cl2 100.2(2)
O2 Fe1 Cl2 93.9(2)
Cl1 Fe1 Cl2 108.72(13)
N5 Fe2 O4 75.4(3)
N5 Fe2 O3 75.4(3)
O4 Fe2 O3 149.6(3)
N5 Fe2 Cl4 134.9(3)
O4 Fe2 Cl4 96.8(2)
O3 Fe2 Cl4 97.6(2)
N5 Fe2 Cl3 118.1(3)
O4 Fe2 Cl3 103.8(2)
O3 Fe2 Cl3 97.4(2)
Cl4 Fe2 Cl3 106.97(12)

loop_
_geom_bond_atom_site_label_1
_geom_bond_atom_site_label_2
_geom_bond_distance
C1 N1 1.296(12)
C1 N2 1.334(12)
C1 C2 1.489(15)
C2 C3 1.513(15)
C2 H2A 0.9900
C2 H2B 0.9900
C3 C4 1.509(14)
C3 H3A 0.9900
C3 H3B 0.9900
C4 C5 1.483(14)
C4 H4A 0.9900
C4 H4B 0.9900
C5 N3 1.298(13)
C5 N2 1.354(11)
C6 N4 1.304(12)
C6 N5 1.360(12)
C6 C7 1.484(14)
C7 C8 1.489(14)
C7 H7A 0.9900
C7 H7B 0.9900
C8 C9 1.540(15)
C8 H8A 0.9900
C8 H8B 0.9900
C9 C10 1.488(13)
C9 H9A 0.9900
C9 H9B 0.9900
C10 N6 1.294(11)
C10 N5 1.349(11)
N1 O1 1.369(11)
N1 H1 0.8800
N2 Fe1 2.005(8)
N3 O2 1.364(10)
N3 H3 0.8800
N4 O3 1.377(10)
N4 H4 0.8800
N5 Fe2 2.009(8)
N6 O4 1.371(10)
N6 H6 0.8800
O1 Fe1 2.017(7)
O2 Fe1 2.021(6)
O3 Fe2 2.026(6)
O4 Fe2 2.018(6)
O5 H5X 0.8501
O5 H5Y 0.8494
Cl1 Fe1 2.220(3)
Cl2 Fe1 2.227(3)
Cl3 Fe2 2.233(3)
Cl4 Fe2 2.217(3)
